data_7705418
loop_
_publ_author_name
'Siai, Amira'
'H\"ammerle, Luzian'
'Str\"obele, Markus'
'Enseling, David'
'J\"ustel, Thomas'
'Meyer, Hans-J\"urgen'

_publ_section_title
;
 Structure, polymorphism and luminescence of cyanate iodides MI(OCN) (M =
 Ba, Eu, and Sr).
;
_journal_issue 40
_journal_name_full 'Dalton transactions (Cambridge, England : 2003)'
_journal_page_first 14133
_journal_page_last 14139
_journal_paper_doi 10.1039/d0dt02126a
_journal_volume 49
_journal_year 2020
_chemical_formula_moiety 'C1 N1 O1, 1(I), 1(Ba)'
_chemical_formula_sum 'C Ba I N O'
_chemical_formula_weight 306.2485
_space_group_IT_number 62
_space_group_name_Hall '-P 2ac 2n'
_space_group_name_H-M_alt 'P n m a'
_symmetry_cell_setting orthorhombic
_symmetry_space_group_name_Hall '-P 2ac 2n'
_symmetry_space_group_name_H-M 'P n m a'
_audit_update_record
;
2020-04-02 deposited with the CCDC.	2020-09-14 downloaded from the CCDC.
;
_cell_angle_alpha 90.0000
_cell_angle_beta 90.0000
_cell_angle_gamma 90.0000
_cell_formula_units_Z 4
_cell_length_a 8.54524(4)
_cell_length_b 4.74622(2)
_cell_length_c 11.60133(6)
_cell_measurement_temperature 298
_cell_volume 470.522(4)
_computing_structure_refinement FULLPROF
_diffrn_ambient_temperature 298
_diffrn_detector PSD
_diffrn_detector_type Mythen1K
_diffrn_measurement_device_type StadIP
_diffrn_radiation_monochromator Germanium
_diffrn_radiation_type 'Cu Kalpha1'
_diffrn_radiation_wavelength 1.54060
_diffrn_source 'X-ray tube'
_diffrn_source_target Cu
_exptl_absorpt_coefficient_mu 115.843
_exptl_crystal_description powder
_pd_char_colour white
_pd_instr_location ' ?'
_pd_meas_2theta_range_inc 0.015000
_pd_meas_2theta_range_max 119.87000
_pd_meas_2theta_range_min 5.00000
_pd_meas_number_of_points 7659
_pd_meas_scan_method step
_pd_proc_2theta_range_inc 0.015000
_pd_proc_2theta_range_max 119.8700
_pd_proc_2theta_range_min 5.0000
_pd_proc_ls_background_function numerical
_pd_proc_ls_pref_orient_corr ' ?'
_pd_proc_ls_profile_function 7
_pd_proc_ls_prof_R_factor 2.0357
_pd_proc_ls_prof_wR_expected 2.7095
_pd_proc_ls_prof_wR_factor 2.8682
_pd_proc_wavelength 1.540560
_pd_spec_mounting ' ?'
_pd_spec_mount_mode transmission
_pd_spec_shape flat_sheet
_refine_ls_goodness_of_fit_all 1.0586
_refine_ls_number_parameters 38
_refine_ls_number_reflns 423
_refine_ls_number_restraints 0
_refine_ls_R_I_factor 1.2922
_refine_ls_shift/su_max 0.0000
_cod_data_source_file d0dt02126a15.cif
_cod_data_source_block BaI(OCN)P
_cod_depositor_comments
;
The following automatic conversions were performed:

data item '_symmetry_cell_setting' value 'Orthorhombic' was changed
to 'orthorhombic' in accordance with the
/home/data/users/saulius/crontab/automatic-downloads/rss-feeds/RSC/lib/dictionaries/cif_core.dic
dictionary named 'cif_core.dic' version 2.4.2 last updated on
2011-04-26.

Automatic conversion script
Id: cif_fix_values 7556 2019-12-06 15:28:31Z antanas 

 Adding full bibliography for 7705416--7705419.cif.
;
_cod_original_cell_volume 470.523(4)
_cod_original_formula_sum 'C1 Ba1 I1 N1 O1'
_cod_database_code 7705418
_pd_proc_ls_prof_cr_factor 7.6534
_pd_proc_ls_prof_cwr_factor 6.9865
_pd_proc_ls_prof_cwr_expected 6.5999
_pd_proc_ls_prof_chi2 1.1206
_pd_proc_ls_prof_echi2 1.1676

loop_
_symmetry_equiv_pos_as_xyz
x,y,z
x+1/2,-y+1/2,-z+1/2
-x,y+1/2,-z
-x+1/2,-y,z+1/2
-x,-y,-z
-x+1/2,y+1/2,z+1/2
x,-y+1/2,z
x+1/2,y,-z+1/2

loop_
_atom_site_label
_atom_site_fract_x
_atom_site_fract_y
_atom_site_fract_z
_atom_site_U_iso_or_equiv
_atom_site_occupancy
_atom_site_adp_type
_atom_site_type_symbol
Ba1 0.77300(9) -0.2500 -0.34228(9) 0.0354(3) 1.00000 Uiso Ba
I1 0.09288(10) 0.25000 -0.35710(10) 0.0415(4) 1.00000 Uiso I
O1 0.4453(4) -0.2500 -0.3661(4) 0.0404(7) 1.00000 Uiso O
N1 0.3177(5) -0.2500 -0.5561(4) 0.0160(9) 1.00000 Uiso N
C1 0.6205(7) 0.25000 -0.5303(5) 0.0036(10) 1.00000 Uiso C

loop_
_atom_type_symbol
_atom_type_scat_Cromer_Mann_a1
_atom_type_scat_Cromer_Mann_b1
_atom_type_scat_Cromer_Mann_a2
_atom_type_scat_Cromer_Mann_b2
_atom_type_scat_Cromer_Mann_a3
_atom_type_scat_Cromer_Mann_b3
_atom_type_scat_Cromer_Mann_a4
_atom_type_scat_Cromer_Mann_b4
_atom_type_scat_Cromer_Mann_c
_atom_type_scat_dispersion_real
_atom_type_scat_dispersion_imag
_atom_type_scat_source
ba 20.33610 3.21600 19.29700 0.27560 10.88800 20.20730 2.69590 167.20200 2.77310 -1.04560 8.46170 International_Tables_for_Crystallography_Vol.C(1991)_Tables_6.1.1.4_and_6.1.1.5
i 20.14720 4.34700 18.99490 0.38140 7.51380 27.76600 2.27350 66.87760 4.07120 -0.32570 6.83620 International_Tables_for_Crystallography_Vol.C(1991)_Tables_6.1.1.4_and_6.1.1.5
o 3.04850 13.27710 2.28680 5.70110 1.54630 0.32390 0.86700 32.90890 0.25080 0.04920 0.03200 International_Tables_for_Crystallography_Vol.C(1991)_Tables_6.1.1.4_and_6.1.1.5
n 12.21260 0.00570 3.13220 9.89330 2.01250 28.99750 1.16630 0.58260 -11.52900 0.03110 0.01800 International_Tables_for_Crystallography_Vol.C(1991)_Tables_6.1.1.4_and_6.1.1.5
c 2.31000 20.84390 1.02000 10.20750 1.58860 0.56870 0.86500 51.65120 0.21560 0.01810 0.00900 International_Tables_for_Crystallography_Vol.C(1991)_Tables_6.1.1.4_and_6.1.1.5

loop_
_geom_angle_atom_site_label_1
_geom_angle_atom_site_label_2
_geom_angle_atom_site_label_3
_geom_angle
_geom_angle_site_symmetry_1
_geom_angle_site_symmetry_3
_geom_angle_publ_flag
I1 Ba1 I1 81.815(19) 1_645 1_655 ?
I1 Ba1 I1 85.55(4) 1_645 2_544 ?
I1 Ba1 I1 140.63(4) 1_645 2_554 ?
I1 Ba1 I1 73.71(4) 1_645 3_644 ?
I1 Ba1 O1 138.24(13) 1_645 1_555 ?
I1 Ba1 O1 69.40(12) 1_645 2_544 ?
I1 Ba1 N1 68.20(11) 1_645 3_644 ?
I1 Ba1 N1 138.97(11) 1_645 3_654 ?
I1 Ba1 C1 78.81(14) 1_645 1_545 ?
I1 Ba1 C1 134.42(14) 1_645 1_555 ?
I1 Ba1 C1 132.18(19) 1_645 3_644 ?
I1 Ba1 C1 82.07(14) 1_645 4_655 ?
I1 Ba1 I1 140.63(4) 1_655 2_544 ?
I1 Ba1 I1 85.55(4) 1_655 2_554 ?
I1 Ba1 I1 73.71(4) 1_655 3_644 ?
I1 Ba1 O1 138.24(13) 1_655 1_555 ?
I1 Ba1 O1 69.40(12) 1_655 2_544 ?
I1 Ba1 N1 138.97(11) 1_655 3_644 ?
I1 Ba1 N1 68.20(11) 1_655 3_654 ?
I1 Ba1 C1 134.42(14) 1_655 1_545 ?
I1 Ba1 C1 78.81(14) 1_655 1_555 ?
I1 Ba1 C1 132.18(19) 1_655 3_644 ?
I1 Ba1 C1 82.07(14) 1_655 4_655 ?
I1 Ba1 I1 81.00(2) 2_544 2_554 ?
I1 Ba1 I1 137.13(5) 2_544 3_644 ?
I1 Ba1 O1 69.08(10) 2_544 1_555 ?
I1 Ba1 O1 71.24(11) 2_544 2_544 ?
I1 Ba1 N1 66.03(11) 2_544 3_644 ?
I1 Ba1 N1 135.26(11) 2_544 3_654 ?
I1 Ba1 C1 78.23(14) 2_544 1_545 ?
I1 Ba1 C1 133.05(14) 2_544 1_555 ?
I1 Ba1 C1 82.48(14) 2_544 3_644 ?
I1 Ba1 C1 59.26(12) 2_544 4_655 ?
I1 Ba1 I1 137.13(5) 2_554 3_644 ?
I1 Ba1 O1 69.08(10) 2_554 1_555 ?
I1 Ba1 O1 71.24(11) 2_554 2_544 ?
I1 Ba1 N1 135.26(11) 2_554 3_644 ?
I1 Ba1 N1 66.03(11) 2_554 3_654 ?
I1 Ba1 C1 133.05(14) 2_554 1_545 ?
I1 Ba1 C1 78.23(14) 2_554 1_555 ?
I1 Ba1 C1 82.48(14) 2_554 3_644 ?
I1 Ba1 C1 59.26(12) 2_554 4_655 ?
I1 Ba1 O1 102.56(14) 3_644 1_555 ?
I1 Ba1 O1 130.47(18) 3_644 2_544 ?
I1 Ba1 N1 71.46(10) 3_644 3_644 ?
I1 Ba1 N1 71.46(10) 3_644 3_654 ?
I1 Ba1 C1 61.38(11) 3_644 1_545 ?
I1 Ba1 C1 61.38(11) 3_644 1_555 ?
I1 Ba1 C1 84.46(16) 3_644 3_644 ?
I1 Ba1 C1 147.69(20) 3_644 4_655 ?
O1 Ba1 O1 127.0(2) 1_555 2_544 ?
O1 Ba1 N1 71.26(13) 1_555 3_644 ?
O1 Ba1 N1 71.26(13) 1_555 3_654 ?
O1 Ba1 C1 64.24(14) 1_555 1_545 ?
O1 Ba1 C1 64.24(14) 1_555 1_555 ?
O1 Ba1 C1 109.7(2) 1_555 4_655 ?
O1 Ba1 N1 120.7(2) 2_544 3_644 ?
O1 Ba1 N1 120.7(2) 2_544 3_654 ?
O1 Ba1 C1 137.0(3) 2_544 1_545 ?
O1 Ba1 C1 137.0(3) 2_544 1_555 ?
O1 Ba1 C1 145.1(3) 2_544 3_644 ?
N1 Ba1 N1 118.53(7) 3_644 3_654 ?
N1 Ba1 C1 102.33(10) 3_644 1_555 ?
N1 Ba1 C1 64.61(15) 3_644 3_644 ?
N1 Ba1 C1 118.9(2) 3_644 4_655 ?
N1 Ba1 C1 102.33(10) 3_654 1_545 ?
N1 Ba1 C1 64.61(15) 3_654 3_644 ?
N1 Ba1 C1 118.9(2) 3_654 4_655 ?
C1 Ba1 C1 86.09(10) 1_545 1_555 ?
C1 Ba1 C1 53.44(14) 1_545 3_644 ?
C1 Ba1 C1 134.4(3) 1_545 4_655 ?
C1 Ba1 C1 53.44(14) 1_555 3_644 ?
C1 Ba1 C1 134.4(3) 1_555 4_655 ?
C1 Ba1 C1 127.8(3) 3_644 4_655 ?
Ba1 I1 Ba1 81.815(19) 1_455 1_465 ?
Ba1 I1 Ba1 82.09(3) 1_455 2_444 ?
Ba1 I1 Ba1 135.48(3) 1_455 2_454 ?
Ba1 I1 Ba1 106.29(4) 1_455 3_654 ?
Ba1 I1 O1 100.86(9) 1_455 1_555 ?
Ba1 I1 O1 177.04(9) 1_455 1_565 ?
Ba1 I1 O1 45.23(8) 1_455 2_444 ?
Ba1 I1 O1 97.39(8) 1_455 2_454 ?
Ba1 I1 N1 90.07(11) 1_455 1_555 ?
Ba1 I1 N1 144.40(11) 1_455 1_565 ?
Ba1 I1 N1 96.60(12) 1_455 4_555 ?
Ba1 I1 C1 95.58(16) 1_455 3_644 ?
Ba1 I1 C1 161.51(16) 1_455 3_654 ?
Ba1 I1 Ba1 135.48(3) 1_465 2_444 ?
Ba1 I1 Ba1 82.09(3) 1_465 2_454 ?
Ba1 I1 Ba1 106.29(4) 1_465 3_654 ?
Ba1 I1 O1 177.04(9) 1_465 1_555 ?
Ba1 I1 O1 100.86(9) 1_465 1_565 ?
Ba1 I1 O1 97.39(8) 1_465 2_444 ?
Ba1 I1 O1 45.23(8) 1_465 2_454 ?
Ba1 I1 N1 144.40(11) 1_465 1_555 ?
Ba1 I1 N1 90.07(11) 1_465 1_565 ?
Ba1 I1 N1 96.60(12) 1_465 4_555 ?
Ba1 I1 C1 161.51(16) 1_465 3_644 ?
Ba1 I1 C1 95.58(16) 1_465 3_654 ?
Ba1 I1 Ba1 81.00(2) 2_444 2_454 ?
Ba1 I1 Ba1 118.03(5) 2_444 3_654 ?
Ba1 I1 O1 95.07(7) 2_444 1_565 ?
Ba1 I1 O1 96.67(7) 2_444 2_454 ?
Ba1 I1 N1 76.57(11) 2_444 1_555 ?
Ba1 I1 N1 124.96(11) 2_444 1_565 ?
Ba1 I1 N1 125.42(14) 2_444 3_554 ?
Ba1 I1 C1 61.44(12) 2_444 3_644 ?
Ba1 I1 C1 111.47(12) 2_444 3_654 ?
Ba1 I1 Ba1 118.03(5) 2_454 3_654 ?
Ba1 I1 O1 95.07(7) 2_454 1_555 ?
Ba1 I1 O1 96.67(7) 2_454 2_444 ?
Ba1 I1 N1 124.96(11) 2_454 1_555 ?
Ba1 I1 N1 76.57(11) 2_454 1_565 ?
Ba1 I1 N1 125.42(14) 2_454 3_554 ?
Ba1 I1 C1 111.47(12) 2_454 3_644 ?
Ba1 I1 C1 61.44(12) 2_454 3_654 ?
Ba1 I1 O1 74.28(9) 3_654 1_555 ?
Ba1 I1 O1 74.28(9) 3_654 1_565 ?
Ba1 I1 O1 139.88(14) 3_654 2_444 ?
Ba1 I1 O1 139.88(14) 3_654 2_454 ?
Ba1 I1 N1 92.18(12) 3_654 3_554 ?
Ba1 I1 N1 149.47(17) 3_654 4_555 ?
Ba1 I1 C1 56.69(10) 3_654 3_644 ?
Ba1 I1 C1 56.69(10) 3_654 3_654 ?
O1 I1 O1 76.44(6) 1_555 1_565 ?
O1 I1 O1 83.73(13) 1_555 2_444 ?
O1 I1 O1 132.66(13) 1_555 2_454 ?
O1 I1 N1 88.46(9) 1_555 1_565 ?
O1 I1 N1 138.35(17) 1_555 3_554 ?
O1 I1 N1 81.88(14) 1_555 4_555 ?
O1 I1 C1 82.28(9) 1_555 3_654 ?
O1 I1 O1 132.66(13) 1_565 2_444 ?
O1 I1 O1 83.73(13) 1_565 2_454 ?
O1 I1 N1 88.46(9) 1_565 1_555 ?
O1 I1 N1 138.35(17) 1_565 3_554 ?
O1 I1 N1 81.88(14) 1_565 4_555 ?
O1 I1 C1 82.28(9) 1_565 3_644 ?
O1 I1 O1 78.97(8) 2_444 2_454 ?
O1 I1 N1 101.18(17) 2_444 1_555 ?
O1 I1 N1 169.21(17) 2_444 1_565 ?
O1 I1 N1 82.33(14) 2_444 3_554 ?
O1 I1 N1 52.73(11) 2_444 4_555 ?
O1 I1 C1 93.53(19) 2_444 3_644 ?
O1 I1 C1 152.63(19) 2_444 3_654 ?
O1 I1 N1 169.21(17) 2_454 1_555 ?
O1 I1 N1 101.18(17) 2_454 1_565 ?
O1 I1 N1 82.33(14) 2_454 3_554 ?
O1 I1 N1 52.73(11) 2_454 4_555 ?
O1 I1 C1 152.63(19) 2_454 3_644 ?
O1 I1 C1 93.53(19) 2_454 3_654 ?
N1 I1 N1 76.63(8) 1_555 1_565 ?
N1 I1 N1 108.42(16) 1_555 3_554 ?
N1 I1 N1 118.81(19) 1_555 4_555 ?
N1 I1 C1 81.40(10) 1_555 3_654 ?
N1 I1 N1 108.42(16) 1_565 3_554 ?
N1 I1 N1 118.81(19) 1_565 4_555 ?
N1 I1 C1 81.40(10) 1_565 3_644 ?
N1 I1 N1 118.4(2) 3_554 4_555 ?
N1 I1 C1 123.1(2) 3_554 3_644 ?
N1 I1 C1 123.1(2) 3_554 3_654 ?
N1 I1 C1 101.89(20) 4_555 3_644 ?
N1 I1 C1 101.89(20) 4_555 3_654 ?
C1 I1 C1 81.06(10) 3_644 3_654 ?
Ba1 O1 Ba1 115.71(12) 1_555 2_444 ?
Ba1 O1 I1 141.14(4) 1_555 1_545 ?
Ba1 O1 I1 141.14(4) 1_555 1_555 ?
Ba1 O1 I1 66.14(9) 1_555 2_544 ?
Ba1 O1 I1 66.14(9) 1_555 2_554 ?
Ba1 O1 N1 122.0(2) 1_555 1_555 ?
Ba1 O1 N1 53.61(11) 1_555 3_644 ?
Ba1 O1 N1 53.61(11) 1_555 3_654 ?
Ba1 O1 C1 67.41(14) 1_555 1_545 ?
Ba1 O1 C1 67.41(14) 1_555 1_555 ?
Ba1 O1 C1 120.7(5) 1_555 3_644 ?
Ba1 O1 I1 64.43(10) 2_444 1_545 ?
Ba1 O1 I1 64.43(10) 2_444 1_555 ?
Ba1 O1 I1 65.37(11) 2_444 2_544 ?
Ba1 O1 I1 65.37(11) 2_444 2_554 ?
Ba1 O1 N1 122.3(3) 2_444 1_555 ?
Ba1 O1 N1 124.17(18) 2_444 3_644 ?
Ba1 O1 N1 124.17(18) 2_444 3_654 ?
Ba1 O1 C1 135.2(2) 2_444 1_545 ?
Ba1 O1 C1 135.2(2) 2_444 1_555 ?
Ba1 O1 C1 123.6(5) 2_444 3_644 ?
I1 O1 I1 76.44(6) 1_545 1_555 ?
I1 O1 I1 81.55(7) 1_545 2_544 ?
I1 O1 I1 129.78(7) 1_545 2_554 ?
I1 O1 N1 71.11(18) 1_545 1_555 ?
I1 O1 N1 92.58(13) 1_545 3_644 ?
I1 O1 N1 161.67(13) 1_545 3_654 ?
I1 O1 C1 85.93(16) 1_545 1_545 ?
I1 O1 C1 142.64(16) 1_545 1_555 ?
I1 O1 C1 72.1(4) 1_545 3_644 ?
I1 O1 I1 129.78(7) 1_555 2_544 ?
I1 O1 I1 81.55(7) 1_555 2_554 ?
I1 O1 N1 71.11(18) 1_555 1_555 ?
I1 O1 N1 161.67(13) 1_555 3_644 ?
I1 O1 N1 92.58(13) 1_555 3_654 ?
I1 O1 C1 142.64(16) 1_555 1_545 ?
I1 O1 C1 85.93(16) 1_555 1_555 ?
I1 O1 C1 72.1(4) 1_555 3_644 ?
I1 O1 I1 78.97(8) 2_544 2_554 ?
I1 O1 N1 140.5(2) 2_544 1_555 ?
I1 O1 N1 61.15(12) 2_544 3_644 ?
I1 O1 N1 116.54(12) 2_544 3_654 ?
I1 O1 C1 78.21(16) 2_544 1_545 ?
I1 O1 C1 133.28(16) 2_544 1_555 ?
I1 O1 C1 140.5(4) 2_544 3_644 ?
I1 O1 N1 140.5(2) 2_554 1_555 ?
I1 O1 N1 116.54(12) 2_554 3_644 ?
I1 O1 N1 61.15(12) 2_554 3_654 ?
I1 O1 C1 133.28(16) 2_554 1_545 ?
I1 O1 C1 78.21(16) 2_554 1_555 ?
I1 O1 C1 140.5(4) 2_554 3_644 ?
N1 O1 N1 91.6(2) 1_555 3_644 ?
N1 O1 N1 91.6(2) 1_555 3_654 ?
N1 O1 C1 72.1(2) 1_555 1_545 ?
N1 O1 C1 72.1(2) 1_555 1_555 ?
N1 O1 N1 93.89(10) 3_644 3_654 ?
N1 O1 C1 94.58(12) 3_644 1_555 ?
N1 O1 C1 90.7(4) 3_644 3_644 ?
N1 O1 C1 94.58(12) 3_654 1_545 ?
N1 O1 C1 90.7(4) 3_654 3_644 ?
C1 O1 C1 88.81(12) 1_545 1_555 ?
C1 O1 C1 71.2(4) 1_545 3_644 ?
C1 O1 C1 71.2(4) 1_555 3_644 ?
Ba1 N1 Ba1 118.53(7) 3_644 3_654 ?
Ba1 N1 I1 65.40(8) 3_644 1_545 ?
Ba1 N1 I1 130.51(8) 3_644 1_555 ?
Ba1 N1 I1 67.19(9) 3_644 3_544 ?
Ba1 N1 I1 69.08(9) 3_644 4_554 ?
Ba1 N1 O1 120.5(2) 3_644 1_555 ?
Ba1 N1 O1 55.13(11) 3_644 3_644 ?
Ba1 N1 O1 133.19(11) 3_644 3_654 ?
Ba1 N1 C1 70.34(16) 3_644 1_545 ?
Ba1 N1 C1 145.22(16) 3_644 1_555 ?
Ba1 N1 C1 120.6(5) 3_644 3_644 ?
Ba1 N1 I1 130.51(8) 3_654 1_545 ?
Ba1 N1 I1 65.40(8) 3_654 1_555 ?
Ba1 N1 I1 67.19(9) 3_654 3_544 ?
Ba1 N1 I1 69.08(9) 3_654 4_554 ?
Ba1 N1 O1 120.5(2) 3_654 1_555 ?
Ba1 N1 O1 133.19(11) 3_654 3_644 ?
Ba1 N1 O1 55.13(11) 3_654 3_654 ?
Ba1 N1 C1 145.22(16) 3_654 1_545 ?
Ba1 N1 C1 70.34(16) 3_654 1_555 ?
Ba1 N1 C1 120.6(5) 3_654 3_644 ?
I1 N1 I1 76.63(8) 1_545 1_555 ?
I1 N1 I1 71.58(9) 1_545 3_544 ?
I1 N1 I1 134.14(10) 1_545 4_554 ?
I1 N1 O1 71.45(17) 1_545 1_555 ?
I1 N1 O1 91.58(13) 1_545 3_644 ?
I1 N1 O1 159.00(13) 1_545 3_654 ?
I1 N1 C1 84.25(16) 1_545 1_545 ?
I1 N1 C1 137.29(16) 1_545 1_555 ?
I1 N1 C1 72.6(4) 1_545 3_644 ?
I1 N1 I1 71.58(9) 1_555 3_544 ?
I1 N1 I1 134.14(10) 1_555 4_554 ?
I1 N1 O1 71.45(17) 1_555 1_555 ?
I1 N1 O1 159.00(13) 1_555 3_644 ?
I1 N1 O1 91.58(13) 1_555 3_654 ?
I1 N1 C1 137.29(16) 1_555 1_545 ?
I1 N1 C1 84.25(16) 1_555 1_555 ?
I1 N1 C1 72.6(4) 1_555 3_644 ?
I1 N1 I1 86.33(11) 3_544 4_554 ?
I1 N1 O1 132.3(2) 3_544 1_555 ?
I1 N1 O1 121.51(14) 3_544 3_644 ?
I1 N1 O1 121.51(14) 3_544 3_654 ?
I1 N1 C1 136.8(2) 3_544 1_545 ?
I1 N1 C1 136.8(2) 3_544 1_555 ?
I1 N1 C1 133.8(5) 3_544 3_644 ?
I1 N1 O1 141.3(2) 4_554 1_555 ?
I1 N1 O1 66.12(12) 4_554 3_644 ?
I1 N1 O1 66.12(12) 4_554 3_654 ?
I1 N1 C1 85.76(16) 4_554 1_545 ?
I1 N1 C1 85.76(16) 4_554 1_555 ?
I1 N1 C1 139.9(5) 4_554 3_644 ?
O1 N1 O1 88.4(2) 1_555 3_644 ?
O1 N1 O1 88.4(2) 1_555 3_654 ?
O1 N1 C1 66.3(2) 1_555 1_545 ?
O1 N1 C1 66.3(2) 1_555 1_555 ?
O1 N1 O1 93.89(10) 3_644 3_654 ?
O1 N1 C1 93.31(12) 3_644 1_555 ?
O1 N1 C1 87.4(5) 3_644 3_644 ?
O1 N1 C1 93.31(12) 3_654 1_545 ?
O1 N1 C1 87.4(5) 3_654 3_644 ?
C1 N1 C1 84.67(12) 1_545 1_555 ?
C1 N1 C1 65.3(5) 1_545 3_644 ?
C1 N1 C1 65.3(5) 1_555 3_644 ?
Ba1 C1 Ba1 86.09(10) 1_555 1_565 ?
Ba1 C1 Ba1 126.56(12) 1_555 3_654 ?
Ba1 C1 Ba1 121.13(12) 1_555 4_654 ?
Ba1 C1 I1 61.93(10) 1_555 3_644 ?
Ba1 C1 I1 114.62(10) 1_555 3_654 ?
Ba1 C1 O1 48.35(12) 1_555 1_555 ?
Ba1 C1 O1 106.90(12) 1_555 1_565 ?
Ba1 C1 O1 136.6(4) 1_555 3_654 ?
Ba1 C1 N1 82.46(15) 1_555 1_555 ?
Ba1 C1 N1 142.02(15) 1_555 1_565 ?
Ba1 C1 C1 66.40(17) 1_555 3_644 ?
Ba1 C1 C1 127.29(17) 1_555 3_654 ?
Ba1 C1 Ba1 126.56(12) 1_565 3_654 ?
Ba1 C1 Ba1 121.13(12) 1_565 4_654 ?
Ba1 C1 I1 114.62(10) 1_565 3_644 ?
Ba1 C1 I1 61.93(10) 1_565 3_654 ?
Ba1 C1 O1 106.90(12) 1_565 1_555 ?
Ba1 C1 O1 48.35(12) 1_565 1_565 ?
Ba1 C1 O1 136.6(4) 1_565 3_654 ?
Ba1 C1 N1 142.02(15) 1_565 1_555 ?
Ba1 C1 N1 82.46(15) 1_565 1_565 ?
Ba1 C1 C1 127.29(17) 1_565 3_644 ?
Ba1 C1 C1 66.40(17) 1_565 3_654 ?
Ba1 C1 Ba1 80.38(13) 3_654 4_654 ?
Ba1 C1 I1 118.03(12) 3_654 3_644 ?
Ba1 C1 I1 118.03(12) 3_654 3_654 ?
Ba1 C1 O1 79.74(15) 3_654 1_555 ?
Ba1 C1 O1 79.74(15) 3_654 1_565 ?
Ba1 C1 N1 45.06(13) 3_654 1_555 ?
Ba1 C1 N1 45.06(13) 3_654 1_565 ?
Ba1 C1 N1 141.5(5) 3_654 3_654 ?
Ba1 C1 C1 60.16(16) 3_654 3_644 ?
Ba1 C1 C1 60.16(16) 3_654 3_654 ?
Ba1 C1 I1 59.31(12) 4_654 3_644 ?
Ba1 C1 I1 59.31(12) 4_654 3_654 ?
Ba1 C1 O1 130.72(18) 4_654 1_555 ?
Ba1 C1 O1 130.72(18) 4_654 1_565 ?
Ba1 C1 N1 95.55(16) 4_654 1_555 ?
Ba1 C1 N1 95.55(16) 4_654 1_565 ?
Ba1 C1 N1 138.1(5) 4_654 3_654 ?
Ba1 C1 C1 111.6(2) 4_654 3_644 ?
Ba1 C1 C1 111.6(2) 4_654 3_654 ?
I1 C1 I1 81.06(10) 3_644 3_654 ?
I1 C1 O1 92.42(15) 3_644 1_555 ?
I1 C1 O1 162.12(15) 3_644 1_565 ?
I1 C1 O1 87.7(3) 3_644 3_654 ?
I1 C1 N1 91.40(15) 3_644 1_555 ?
I1 C1 N1 154.12(15) 3_644 1_565 ?
I1 C1 N1 90.2(4) 3_644 3_654 ?
I1 C1 C1 91.61(19) 3_644 3_644 ?
I1 C1 C1 170.40(19) 3_644 3_654 ?
I1 C1 O1 162.12(15) 3_654 1_555 ?
I1 C1 O1 92.42(15) 3_654 1_565 ?
I1 C1 O1 87.7(3) 3_654 3_654 ?
I1 C1 N1 154.12(15) 3_654 1_555 ?
I1 C1 N1 91.40(15) 3_654 1_565 ?
I1 C1 N1 90.2(4) 3_654 3_654 ?
I1 C1 C1 170.40(19) 3_654 3_644 ?
I1 C1 C1 91.61(19) 3_654 3_654 ?
O1 C1 O1 88.81(12) 1_555 1_565 ?
O1 C1 O1 108.8(4) 1_555 3_654 ?
O1 C1 N1 101.23(15) 1_555 1_565 ?
O1 C1 N1 73.1(4) 1_555 3_654 ?
O1 C1 C1 96.36(14) 1_555 3_654 ?
O1 C1 O1 108.8(4) 1_565 3_654 ?
O1 C1 N1 101.23(15) 1_565 1_555 ?
O1 C1 N1 73.1(4) 1_565 3_654 ?
O1 C1 C1 96.36(14) 1_565 3_644 ?
O1 C1 N1 67.2(4) 3_654 1_555 ?
O1 C1 N1 67.2(4) 3_654 1_565 ?
O1 C1 N1 177.3(8) 3_654 3_654 ?
O1 C1 C1 85.8(4) 3_654 3_644 ?
O1 C1 C1 85.8(4) 3_654 3_654 ?
N1 C1 N1 84.67(12) 1_555 1_565 ?
N1 C1 N1 114.7(5) 1_555 3_654 ?
N1 C1 C1 92.59(14) 1_555 3_654 ?
N1 C1 N1 114.7(5) 1_565 3_654 ?
N1 C1 C1 92.59(14) 1_565 3_644 ?
N1 C1 C1 96.0(5) 3_654 3_644 ?
N1 C1 C1 96.0(5) 3_654 3_654 ?
C1 C1 C1 94.96(14) 3_644 3_654 ?

loop_
_geom_bond_atom_site_label_1
_geom_bond_atom_site_label_2
_geom_bond_distance
_geom_bond_site_symmetry_2
_geom_bond_publ_flag
Ba1 I1 3.6239(9) 1_645 ?
Ba1 I1 3.6239(9) 1_655 ?
Ba1 I1 3.6539(11) 2_544 ?
Ba1 I1 3.6539(11) 2_554 ?
Ba1 I1 3.6711(15) 3_644 ?
Ba1 O1 2.814(4) 1_555 ?
Ba1 O1 2.831(4) 2_544 ?
Ba1 N1 2.761(2) 3_644 ?
Ba1 N1 2.761(2) 3_654 ?
Ba1 C1 3.477(4) 1_545 ?
Ba1 C1 3.477(4) 1_555 ?
Ba1 C1 3.673(6) 3_644 ?
Ba1 C1 3.732(6) 4_655 ?
I1 Ba1 3.6239(9) 1_455 ?
I1 Ba1 3.6239(9) 1_465 ?
I1 Ba1 3.6539(11) 2_444 ?
I1 Ba1 3.6539(11) 2_454 ?
I1 Ba1 3.6711(15) 3_654 ?
I1 O1 3.836(3) 1_555 ?
I1 O1 3.836(3) 1_565 ?
I1 O1 3.732(4) 2_444 ?
I1 O1 3.732(4) 2_454 ?
I1 N1 3.828(4) 1_555 ?
I1 N1 3.828(4) 1_565 ?
I1 N1 3.650(4) 3_554 ?
I1 N1 3.575(5) 4_555 ?
I1 C1 3.652(5) 3_644 ?
I1 C1 3.652(5) 3_654 ?
O1 Ba1 2.814(4) 1_555 ?
O1 Ba1 2.831(4) 2_444 ?
O1 I1 3.836(3) 1_545 ?
O1 I1 3.836(3) 1_555 ?
O1 I1 3.732(4) 2_544 ?
O1 I1 3.732(4) 2_554 ?
O1 N1 2.459(6) 1_555 ?
O1 N1 3.248(4) 3_644 ?
O1 N1 3.248(4) 3_654 ?
O1 C1 3.391(5) 1_545 ?
O1 C1 3.391(5) 1_555 ?
O1 C1 1.327(7) 3_644 ?
N1 Ba1 2.761(2) 3_644 ?
N1 Ba1 2.761(2) 3_654 ?
N1 I1 3.828(4) 1_545 ?
N1 I1 3.828(4) 1_555 ?
N1 I1 3.650(4) 3_544 ?
N1 I1 3.575(5) 4_554 ?
N1 O1 2.459(6) 1_555 ?
N1 O1 3.248(4) 3_644 ?
N1 O1 3.248(4) 3_654 ?
N1 C1 3.524(5) 1_545 ?
N1 C1 3.524(5) 1_555 ?
N1 C1 1.133(7) 3_644 ?
C1 Ba1 3.477(4) 1_555 ?
C1 Ba1 3.477(4) 1_565 ?
C1 Ba1 3.673(6) 3_654 ?
C1 Ba1 3.732(6) 4_654 ?
C1 I1 3.652(5) 3_644 ?
C1 I1 3.652(5) 3_654 ?
C1 O1 3.391(5) 1_555 ?
C1 O1 3.391(5) 1_565 ?
C1 O1 1.327(7) 3_654 ?
C1 N1 3.524(5) 1_555 ?
C1 N1 3.524(5) 1_565 ?
C1 N1 1.133(7) 3_654 ?
